data_1573657
_journal_paper_doi 10.1039/D4DT03036B
_chemical_formula_moiety 'C15 H22 Au O P'
_chemical_formula_sum 'C15 H22 Au O P'
_chemical_formula_weight 446.26
_space_group_crystal_system orthorhombic
_space_group_IT_number 61
_space_group_name_Hall '-P 2ac 2ab'
_space_group_name_H-M_alt 'P b c a'
_atom_sites_solution_hydrogens geom
_atom_sites_solution_primary dual
_audit_creation_date 2023-05-15
_audit_creation_method
;
Olex2 1.5
(compiled 2023.03.06 svn.rbb2c1857 for OlexSys, GUI svn.r6748)
;
_audit_update_record
;
2024-07-24 deposited with the CCDC.	2025-01-09 downloaded from the CCDC.
;
_cell_angle_alpha 90
_cell_angle_beta 90
_cell_angle_gamma 90
_cell_formula_units_Z 8
_cell_length_a 16.527(3)
_cell_length_b 11.2886(14)
_cell_length_c 17.901(13)
_cell_measurement_reflns_used 1039
_cell_measurement_temperature 295.1(4)
_cell_measurement_theta_max 22.9480
_cell_measurement_theta_min 1.9440
_cell_volume 3340(3)
_computing_cell_refinement 'CrysAlisPro 1.171.42.49 (Rigaku OD, 2022)'
_computing_data_collection 'CrysAlisPro 1.171.42.49 (Rigaku OD, 2022)'
_computing_data_reduction 'CrysAlisPro 1.171.42.49 (Rigaku OD, 2022)'
_computing_molecular_graphics 'Olex2 1.5 (Dolomanov et al., 2009)'
_computing_publication_material 'Olex2 1.5 (Dolomanov et al., 2009)'
_computing_structure_refinement 'SHELXL 2018/3 (Sheldrick, 2015)'
_computing_structure_solution 'SHELXT 2018/2 (Sheldrick, 2018)'
_diffrn_ambient_environment 'Diamond Anvil Cell filled with silicone oil'
_diffrn_ambient_pressure 160000
_diffrn_ambient_temperature 295.1(4)
_diffrn_crystal_treatment 'pressurized rapidly in silicone oil as a hydrostatic medium'
_diffrn_detector 'CCD plate'
_diffrn_detector_area_resol_mean 16.0128
_diffrn_detector_type Eos
_diffrn_measured_fraction_theta_full 0.484
_diffrn_measured_fraction_theta_max 0.468
_diffrn_measurement_details
;
List of Runs (angles in degrees, time in seconds):

  # Type    Start    End  Width  t~exp~   \w     \q     \k     \f   Frames
#--------------------------------------------------------------------------
  1  \w     -4.00  21.00   1.00   80.00    --   22.04  53.00 -17.00   25
  2  \w      1.00  26.00   1.00   80.00    --  -22.19 -39.00-167.00   25
  3  \w    -45.00   4.00   1.00   80.00    --  -22.19  67.00 -23.00   49
  4  \w    -34.00  12.00   1.00   80.00    --  -22.19  19.00-180.00   46
  5  \w     -1.00  43.00   1.00   80.00    --  -22.19 -26.00   8.00   44
  6  \w    -19.00  15.00   1.00   80.00    --  -22.19  26.00  -8.00   34
;
_diffrn_measurement_device 'four-circle diffractometer'
_diffrn_measurement_device_type 'SuperNova, Single source at offset/far, Eos'
_diffrn_measurement_method '\w scans'
_diffrn_measurement_specimen_support 'Diamond Anvil Cell, effective opening angle 38 deg.'
_diffrn_orient_matrix_type 'CrysAlisPro convention (1999,Acta A55,543-557)'
_diffrn_orient_matrix_UB_11 -0.0040619000
_diffrn_orient_matrix_UB_12 0.0038847000
_diffrn_orient_matrix_UB_13 0.0308869000
_diffrn_orient_matrix_UB_21 -0.0267055000
_diffrn_orient_matrix_UB_22 0.0296468000
_diffrn_orient_matrix_UB_23 -0.0045164000
_diffrn_orient_matrix_UB_31 -0.0204574000
_diffrn_orient_matrix_UB_32 -0.0395192000
_diffrn_orient_matrix_UB_33 -0.0002217000
_diffrn_radiation_monochromator mirror
_diffrn_radiation_probe x-ray
_diffrn_radiation_type 'Ag K\a'
_diffrn_radiation_wavelength 0.56087
_diffrn_reflns_av_R_equivalents 0.0885
_diffrn_reflns_av_unetI/netI 0.0811
_diffrn_reflns_Laue_measured_fraction_full 0.484
_diffrn_reflns_Laue_measured_fraction_max 0.468
_diffrn_reflns_limit_h_max 19
_diffrn_reflns_limit_h_min -20
_diffrn_reflns_limit_k_max 14
_diffrn_reflns_limit_k_min -14
_diffrn_reflns_limit_l_max 9
_diffrn_reflns_limit_l_min -9
_diffrn_reflns_number 7576
_diffrn_reflns_point_group_measured_fraction_full 0.484
_diffrn_reflns_point_group_measured_fraction_max 0.468
_diffrn_reflns_theta_full 19.665
_diffrn_reflns_theta_max 20.518
_diffrn_reflns_theta_min 1.944
_diffrn_source 'micro-focus sealed X-ray tube'
_diffrn_source_type 'SuperNova (Ag) X-ray Source'
_exptl_absorpt_coefficient_mu 4.808
_exptl_absorpt_correction_T_max 1.00000
_exptl_absorpt_correction_T_min 0.84228
_exptl_absorpt_correction_type multi-scan
_exptl_absorpt_process_details
;
CrysAlisPro 1.171.42.49 (Rigaku Oxford Diffraction, 2022)
Empirical absorption correction using spherical harmonics,
implemented in SCALE3 ABSPACK scaling algorithm.
;
_exptl_crystal_colour orange
_exptl_crystal_density_diffrn 1.775
_exptl_crystal_description needle
_exptl_crystal_F_000 1712
_exptl_crystal_preparation 'Mounted in a Diamond-Anvil Cell using silicone oil as pressure medium.,Luminescent'
_exptl_crystal_pressure_history 'Pressurized to 0.16 GPa and left to stabilize over ? hours.'
_exptl_crystal_recrystallization_method 'Re-crystallisation from solvent: n-pentane/dichloromethane'
_exptl_crystal_size_max 0.14
_exptl_crystal_size_mid 0.09
_exptl_crystal_size_min 0.06
_refine_diff_density_max 0.424
_refine_diff_density_min -0.303
_refine_diff_density_rms 0.061
_refine_ls_extinction_method none
_refine_ls_goodness_of_fit_ref 0.954
_refine_ls_hydrogen_treatment constr
_refine_ls_matrix_type full
_refine_ls_number_parameters 225
_refine_ls_number_reflns 1596
_refine_ls_number_restraints 252
_refine_ls_restrained_S_all 0.892
_refine_ls_R_factor_all 0.1751
_refine_ls_R_factor_gt 0.0440
_refine_ls_shift/su_max 0.000
_refine_ls_shift/su_mean 0.000
_refine_ls_structure_factor_coef Fsqd
_refine_ls_weighting_details 'w=1/[\s^2^(Fo^2^)+(0.0277P)^2^] where P=(Fo^2^+2Fc^2^)/3'
_refine_ls_weighting_scheme calc
_refine_ls_wR_factor_gt 0.0712
_refine_ls_wR_factor_ref 0.1075
_reflns_Friedel_coverage 0.000
_reflns_number_gt 531
_reflns_number_total 1596
_reflns_threshold_expression 'I > 2\s(I)'
_cod_data_source_file d4dt03036b2.cif
_cod_data_source_block appr4_0p16GPa
_cod_original_cell_volume 3340(2)
_cod_database_code 1573657
_shelx_shelxl_version_number 2018/3
_chemical_oxdiff_formula 'C15 H22 O P Au'
_shelx_space_group_comment
;
The symmetry employed for this shelxl refinement is uniquely defined
by the following loop, which should always be used as a source of
symmetry information in preference to the above space-group names.
They are only intended as comments.
;
_diffrn_orient_matrix_axis[1] matrixX
_diffrn_orient_matrix_axis[2] matrixY
_diffrn_orient_matrix_axis[3] matrixZ
_olex2_refinement_description
;
1. Fixed Uiso
 At 1.2 times of:
  All C(H) groups, All C(H,H) groups, All C(H,H,H,H) groups
 At 1.5 times of:
  All C(H,H,H) groups
2. Uiso/Uaniso restraints and constraints
C9A \\sim C9 \\sim O1A \\sim O1 \\sim C6A \\sim C6 \\sim C5A \\sim C5 \\sim C4A
\\sim C4 \\sim C3A \\sim C3 \\sim C8A \\sim C8 \\sim C7A \\sim C7: within 1.7A
with sigma of 0.04 and sigma for terminal atoms of 0.08 within 1.7A
C11 \\sim C10 \\sim P1 \\sim C12 \\sim C13 \\sim C14 \\sim C15 \\sim C15A:
within 2A with sigma of 0.04 and sigma for terminal atoms of 0.08 within 2A
3. Others
 Sof(H14C)=Sof(H14D)=Sof(C15A)=Sof(H15D)=Sof(H15E)=Sof(H15F)=Sof(C9A)=
 Sof(H9AA)=Sof(H9AB)=Sof(H9AC)=Sof(O1A)=Sof(C6A)=Sof(C7A)=Sof(H7A)=Sof(C8A)=
 Sof(H8A)=Sof(C3A)=Sof(C4A)=Sof(H4A)=Sof(C5A)=Sof(H5A)=1-FVAR(1)
 Sof(C6)=Sof(C7)=Sof(H7)=Sof(C8)=Sof(H8)=Sof(C3)=Sof(C4)=Sof(H4)=Sof(C5)=
 Sof(H5)=Sof(C9)=Sof(H9A)=Sof(H9B)=Sof(H9C)=Sof(O1)=Sof(H14A)=Sof(H14B)=
 Sof(C15)=Sof(H15A)=Sof(H15B)=Sof(H15C)=FVAR(1)
4.a Secondary CH2 refined with riding coordinates:
 C12(H12A,H12B), C10(H10A,H10B), C14(H14A,H14B), C14(H14C,H14D)
4.b Me refined with riding coordinates:
 C11(H11A,H11B,H11C), C9A(H9AA,H9AB,H9AC)
4.c Aromatic/amide H refined with riding coordinates:
 C7(H7), C8(H8), C4(H4), C5(H5), C7A(H7A), C8A(H8A), C4A(H4A), C5A(H5A)
4.d Fitted hexagon refined as free rotating group:
 C6(C7,C8,C3,C4,C5), C6A(C7A,C8A,C3A,C4A,C5A)
4.e Idealised Me refined as rotating group:
 C9(H9A,H9B,H9C), C13(H13A,H13B,H13C), C15(H15A,H15B,H15C), C15A(H15D,H15E,H15F)
;
_olex2_submission_special_instructions 'No special instructions were received'
_oxdiff_exptl_absorpt_empirical_details
;
Empirical correction (ABSPACK) includes:
- Absorption correction using spherical harmonics
- Frame scaling
;
_oxdiff_exptl_absorpt_empirical_full_max 1.130
_oxdiff_exptl_absorpt_empirical_full_min 0.884

loop_
_space_group_symop_operation_xyz
'x, y, z'
'-x+1/2, -y, z+1/2'
'-x, y+1/2, -z+1/2'
'x+1/2, -y+1/2, -z'
'-x, -y, -z'
'x-1/2, y, -z-1/2'
'x, -y-1/2, z-1/2'
'-x-1/2, y-1/2, z'

loop_
_atom_site_label
_atom_site_type_symbol
_atom_site_fract_x
_atom_site_fract_y
_atom_site_fract_z
_atom_site_U_iso_or_equiv
_atom_site_adp_type
_atom_site_occupancy
_atom_site_site_symmetry_order
_atom_site_calc_flag
_atom_site_refinement_flags_posn
_atom_site_refinement_flags_adp
_atom_site_refinement_flags_occupancy
_atom_site_disorder_assembly
_atom_site_disorder_group
Au1 Au 0.38803(4) 0.74867(6) 0.32627(7) 0.1092(8) Uani 1 1 d . . . . .
P1 P 0.4008(4) 0.9209(5) 0.2598(9) 0.149(7) Uani 1 1 d . U . . .
C6 C 0.383(3) 0.158(3) 0.497(4) 0.115(15) Uani 0.58(3) 1 d G U P A 1
C7 C 0.444(2) 0.236(3) 0.518(4) 0.110(15) Uani 0.58(3) 1 d G U P A 1
H7 H 0.484808 0.211676 0.550449 0.131 Uiso 0.58(3) 1 calc R U P A 1
C8 C 0.443(3) 0.352(3) 0.492(4) 0.105(15) Uani 0.58(3) 1 d G U P A 1
H8 H 0.483414 0.404696 0.505966 0.125 Uiso 0.58(3) 1 calc R U P A 1
C3 C 0.382(3) 0.389(4) 0.444(5) 0.094(15) Uani 0.58(3) 1 d G U P A 1
C4 C 0.321(3) 0.310(4) 0.423(4) 0.091(16) Uani 0.58(3) 1 d G U P A 1
H4 H 0.280504 0.334624 0.390460 0.109 Uiso 0.58(3) 1 calc R U P A 1
C5 C 0.322(3) 0.194(4) 0.449(4) 0.106(17) Uani 0.58(3) 1 d G U P A 1
H5 H 0.281896 0.141601 0.434942 0.127 Uiso 0.58(3) 1 calc R U P A 1
C9 C 0.345(3) -0.039(5) 0.508(5) 0.15(3) Uani 0.58(3) 1 d . U P A 1
H9A H 0.313026 -0.009369 0.466702 0.225 Uiso 0.58(3) 1 calc R U P A 1
H9B H 0.309523 -0.063516 0.547282 0.225 Uiso 0.58(3) 1 calc R U P A 1
H9C H 0.376544 -0.104979 0.491096 0.225 Uiso 0.58(3) 1 calc R U P A 1
C1 C 0.3802(10) 0.5997(15) 0.3791(19) 0.100(18) Uani 1 1 d . . . . .
C2 C 0.3760(10) 0.5018(18) 0.4110(18) 0.11(2) Uani 1 1 d . . . . .
O1 O 0.394(2) 0.048(3) 0.533(3) 0.141(16) Uani 0.58(3) 1 d . U P A 1
C13 C 0.3220(16) 1.1343(18) 0.228(3) 0.24(2) Uani 1 1 d . U . . .
H13A H 0.304364 1.130443 0.176978 0.363 Uiso 1 1 calc R U . . .
H13B H 0.377985 1.156524 0.229693 0.363 Uiso 1 1 calc R U . . .
H13C H 0.290269 1.192020 0.254388 0.363 Uiso 1 1 calc R U . . .
C12 C 0.3111(11) 1.0122(16) 0.265(2) 0.186(13) Uani 1 1 d . U . . .
H12A H 0.266707 0.971136 0.240783 0.224 Uiso 1 1 calc R U . . .
H12B H 0.296686 1.023418 0.317010 0.224 Uiso 1 1 calc R U . . .
C10 C 0.4285(19) 0.899(2) 0.165(3) 0.201(16) Uani 1 1 d . U . . .
H10A H 0.440832 0.975011 0.141788 0.241 Uiso 1 1 calc R U . . .
H10B H 0.476371 0.849831 0.161958 0.241 Uiso 1 1 calc R U . . .
C11 C 0.3565(19) 0.838(2) 0.122(3) 0.25(3) Uani 1 1 d . U . . .
H11A H 0.371176 0.826478 0.071060 0.377 Uiso 1 1 calc R U . . .
H11B H 0.344930 0.763276 0.145180 0.377 Uiso 1 1 calc R U . . .
H11C H 0.309496 0.888085 0.125070 0.377 Uiso 1 1 calc R U . . .
C14 C 0.4900(18) 1.009(2) 0.291(3) 0.190(15) Uani 1 1 d . U . . .
H14A H 0.494196 1.080150 0.261428 0.228 Uiso 0.58(3) 1 calc R U P A 1
H14B H 0.482520 1.032045 0.342974 0.228 Uiso 0.58(3) 1 calc R U P A 1
H14C H 0.538733 0.961557 0.285787 0.228 Uiso 0.42(3) 1 calc R U P A 2
H14D H 0.495565 1.078702 0.260275 0.228 Uiso 0.42(3) 1 calc R U P A 2
C15 C 0.568(2) 0.938(4) 0.284(5) 0.20(3) Uani 0.58(3) 1 d . U P A 1
H15A H 0.555270 0.856705 0.272572 0.303 Uiso 0.58(3) 1 calc R U P A 1
H15B H 0.597292 0.940901 0.330409 0.303 Uiso 0.58(3) 1 calc R U P A 1
H15C H 0.600662 0.970474 0.244899 0.303 Uiso 0.58(3) 1 calc R U P A 1
C15A C 0.480(5) 1.048(7) 0.378(8) 0.25(4) Uani 0.42(3) 1 d . U P A 2
H15D H 0.423363 1.046948 0.391094 0.370 Uiso 0.42(3) 1 calc R U P A 2
H15E H 0.500809 1.126476 0.384650 0.370 Uiso 0.42(3) 1 calc R U P A 2
H15F H 0.508717 0.993759 0.409376 0.370 Uiso 0.42(3) 1 calc R U P A 2
C9A C 0.293(4) -0.022(7) 0.537(7) 0.16(3) Uani 0.42(3) 1 d . U P A 2
H9AA H 0.293545 -0.091912 0.567656 0.243 Uiso 0.42(3) 1 calc R U P A 2
H9AB H 0.238819 0.006016 0.531562 0.243 Uiso 0.42(3) 1 calc R U P A 2
H9AC H 0.314531 -0.041856 0.488298 0.243 Uiso 0.42(3) 1 calc R U P A 2
O1A O 0.346(3) 0.074(4) 0.573(5) 0.127(17) Uani 0.42(3) 1 d . U P A 2
C6A C 0.354(3) 0.174(4) 0.541(5) 0.120(16) Uani 0.42(3) 1 d G U P A 2
C7A C 0.413(3) 0.257(5) 0.557(6) 0.110(16) Uani 0.42(3) 1 d G U P A 2
H7A H 0.448898 0.245011 0.596706 0.132 Uiso 0.42(3) 1 calc R U P A 2
C8A C 0.419(4) 0.360(5) 0.514(6) 0.101(16) Uani 0.42(3) 1 d G U P A 2
H8A H 0.458590 0.415912 0.525279 0.121 Uiso 0.42(3) 1 calc R U P A 2
C3A C 0.366(5) 0.378(6) 0.456(6) 0.094(16) Uani 0.42(3) 1 d G U P A 2
C4A C 0.307(5) 0.295(7) 0.439(6) 0.095(17) Uani 0.42(3) 1 d G U P A 2
H4A H 0.270984 0.307113 0.400052 0.114 Uiso 0.42(3) 1 calc R U P A 2
C5A C 0.301(4) 0.192(5) 0.482(6) 0.113(17) Uani 0.42(3) 1 d G U P A 2
H5A H 0.261291 0.136211 0.471478 0.135 Uiso 0.42(3) 1 calc R U P A 2

loop_
_atom_site_aniso_label
_atom_site_aniso_U_11
_atom_site_aniso_U_22
_atom_site_aniso_U_33
_atom_site_aniso_U_23
_atom_site_aniso_U_13
_atom_site_aniso_U_12
Au1 0.1148(6) 0.0975(6) 0.115(3) 0.0104(8) 0.0159(5) -0.0015(5)
P1 0.149(5) 0.098(4) 0.20(3) 0.020(6) 0.033(7) -0.003(4)
C6 0.16(2) 0.104(16) 0.09(5) 0.02(2) 0.00(2) -0.036(17)
C7 0.13(2) 0.114(17) 0.08(5) 0.01(2) -0.01(2) -0.020(18)
C8 0.13(3) 0.106(15) 0.08(5) 0.010(18) 0.00(2) -0.030(17)
C3 0.11(2) 0.095(16) 0.07(5) 0.010(18) 0.01(2) -0.024(15)
C4 0.11(2) 0.093(17) 0.08(5) 0.02(2) -0.01(2) -0.031(17)
C5 0.13(2) 0.113(16) 0.08(5) 0.00(2) -0.01(2) -0.047(18)
C9 0.20(5) 0.13(3) 0.12(8) 0.03(3) 0.03(5) -0.06(3)
C1 0.130(16) 0.101(15) 0.07(7) -0.066(17) 0.022(16) -0.027(12)
C2 0.109(16) 0.099(14) 0.13(7) -0.039(17) 0.023(15) -0.003(12)
O1 0.20(3) 0.120(17) 0.10(5) 0.04(2) -0.01(2) -0.057(18)
C13 0.33(3) 0.17(2) 0.23(8) 0.01(3) 0.07(3) 0.08(2)
C12 0.192(17) 0.132(15) 0.23(4) 0.06(2) 0.05(2) 0.060(14)
C10 0.22(2) 0.18(2) 0.20(5) 0.06(3) 0.06(3) -0.016(17)
C11 0.38(4) 0.18(2) 0.19(8) 0.08(3) -0.03(4) -0.07(2)
C14 0.17(2) 0.17(2) 0.23(5) 0.02(3) 0.04(3) -0.049(16)
C15 0.11(3) 0.25(4) 0.24(9) 0.01(4) 0.09(4) -0.06(3)
C15A 0.25(6) 0.23(6) 0.25(10) -0.01(7) 0.04(8) -0.04(5)
C9A 0.19(6) 0.18(4) 0.11(8) 0.09(4) 0.01(5) -0.09(5)
O1A 0.15(3) 0.13(2) 0.10(5) 0.05(3) 0.01(3) -0.07(2)
C6A 0.15(3) 0.118(18) 0.09(5) 0.03(2) 0.00(2) -0.041(19)
C7A 0.14(3) 0.109(19) 0.08(5) 0.02(2) -0.01(2) -0.03(2)
C8A 0.13(3) 0.096(17) 0.08(5) 0.00(2) 0.00(2) -0.027(18)
C3A 0.11(3) 0.098(18) 0.08(5) 0.00(2) 0.00(2) -0.022(18)
C4A 0.11(3) 0.101(19) 0.07(5) 0.00(2) 0.00(2) -0.022(19)
C5A 0.14(3) 0.113(19) 0.08(5) 0.01(2) -0.01(3) -0.03(2)

loop_
_atom_type_symbol
_atom_type_description
_atom_type_scat_dispersion_real
_atom_type_scat_dispersion_imag
_atom_type_scat_source
C C 0.0013 0.0009 'International Tables Vol C Tables 4.2.6.8 and 6.1.1.4'
H H 0.0000 0.0000 'International Tables Vol C Tables 4.2.6.8 and 6.1.1.4'
O O 0.0058 0.0036 'International Tables Vol C Tables 4.2.6.8 and 6.1.1.4'
P P 0.0671 0.0586 'International Tables Vol C Tables 4.2.6.8 and 6.1.1.4'
Au Au -0.6570 6.0260 'International Tables Vol C Tables 4.2.6.8 and 6.1.1.4'

loop_
_axis.id
_axis.type
_axis.equipment
_axis.parity
_axis.depends_on
_axis.zero
_axis.vector[1]
_axis.vector[2]
_axis.vector[3]
source . source . . . 0.99999993 0.00000000 0.00037559
omega rotation goniometer -1 . 0.36226000 0.00000000 0.00000000 1.00000000
kappa rotation goniometer -1 omega -0.01457000 -0.76608180 0.00000000 0.64274309
phi rotation goniometer -1 kappa . 0.00014120 0.00000000 0.99999999
theta rotation goniometer -1 . 0.42200000 0.00000000 0.00000000 1.00000000
matrixX general general . phi . 1.00000000 0.00000000 0.00000000
matrixY general general . phi . 0.00000000 1.00000000 0.00000000
matrixZ general general . phi . 0.00000000 0.00000000 1.00000000
dacX translation general . phi . 0.00000000 1.00000000 0.00000000
dacY translation general . phi . -1.00000000 0.00000000 0.00000000
dacZ translation general . phi . 0.00000000 0.00000000 1.00000000

loop_
_geom_angle_atom_site_label_1
_geom_angle_atom_site_label_2
_geom_angle_atom_site_label_3
_geom_angle
_geom_angle_site_symmetry_1
_geom_angle_site_symmetry_3
_geom_angle_publ_flag
C1 Au1 P1 177.4(8) . . ?
C12 P1 Au1 112.5(9) . . ?
C12 P1 C14 109.3(14) . . ?
C10 P1 Au1 113.8(9) . . ?
C10 P1 C12 110(2) . . ?
C10 P1 C14 99.1(18) . . ?
C14 P1 Au1 111.5(14) . . ?
C7 C6 C5 120.0 . . ?
C7 C6 O1 110(3) . . ?
C5 C6 O1 130(3) . . ?
C6 C7 H7 120.0 . . ?
C6 C7 C8 120.0 . . ?
C8 C7 H7 120.0 . . ?
C7 C8 H8 120.0 . . ?
C3 C8 C7 120.0 . . ?
C3 C8 H8 120.0 . . ?
C8 C3 C2 125(3) . . ?
C4 C3 C8 120.0 . . ?
C4 C3 C2 115(4) . . ?
C3 C4 H4 120.0 . . ?
C3 C4 C5 120.0 . . ?
C5 C4 H4 120.0 . . ?
C6 C5 H5 120.0 . . ?
C4 C5 C6 120.0 . . ?
C4 C5 H5 120.0 . . ?
H9A C9 H9B 109.5 . . ?
H9A C9 H9C 109.5 . . ?
H9B C9 H9C 109.5 . . ?
O1 C9 H9A 109.5 . . ?
O1 C9 H9B 109.5 . . ?
O1 C9 H9C 109.5 . . ?
C2 C1 Au1 178(2) . . ?
C1 C2 C3 172(3) . . ?
C1 C2 C3A 176(4) . . ?
C9 O1 C6 114(5) . . ?
H13A C13 H13B 109.5 . . ?
H13A C13 H13C 109.5 . . ?
H13B C13 H13C 109.5 . . ?
C12 C13 H13A 109.5 . . ?
C12 C13 H13B 109.5 . . ?
C12 C13 H13C 109.5 . . ?
P1 C12 H12A 108.9 . . ?
P1 C12 H12B 108.9 . . ?
C13 C12 P1 113.2(16) . . ?
C13 C12 H12A 108.9 . . ?
C13 C12 H12B 108.9 . . ?
H12A C12 H12B 107.8 . . ?
P1 C10 H10A 109.9 . . ?
P1 C10 H10B 109.9 . . ?
H10A C10 H10B 108.3 . . ?
C11 C10 P1 109(3) . . ?
C11 C10 H10A 109.9 . . ?
C11 C10 H10B 109.9 . . ?
C10 C11 H11A 109.5 . . ?
C10 C11 H11B 109.5 . . ?
C10 C11 H11C 109.5 . . ?
H11A C11 H11B 109.5 . . ?
H11A C11 H11C 109.5 . . ?
H11B C11 H11C 109.5 . . ?
P1 C14 H14A 109.4 . . ?
P1 C14 H14B 109.4 . . ?
P1 C14 H14C 109.5 . . ?
P1 C14 H14D 109.5 . . ?
H14A C14 H14B 108.0 . . ?
H14C C14 H14D 108.1 . . ?
C15 C14 P1 111(3) . . ?
C15 C14 H14A 109.4 . . ?
C15 C14 H14B 109.4 . . ?
C15A C14 P1 111(4) . . ?
C15A C14 H14C 109.5 . . ?
C15A C14 H14D 109.5 . . ?
C14 C15 H15A 109.5 . . ?
C14 C15 H15B 109.5 . . ?
C14 C15 H15C 109.5 . . ?
H15A C15 H15B 109.5 . . ?
H15A C15 H15C 109.5 . . ?
H15B C15 H15C 109.5 . . ?
C14 C15A H15D 109.5 . . ?
C14 C15A H15E 109.5 . . ?
C14 C15A H15F 109.5 . . ?
H15D C15A H15E 109.5 . . ?
H15D C15A H15F 109.5 . . ?
H15E C15A H15F 109.5 . . ?
H9AA C9A H9AB 109.5 . . ?
H9AA C9A H9AC 109.5 . . ?
H9AB C9A H9AC 109.5 . . ?
O1A C9A H9AA 109.5 . . ?
O1A C9A H9AB 109.5 . . ?
O1A C9A H9AC 109.5 . . ?
C6A O1A C9A 120(6) . . ?
O1A C6A C7A 126(5) . . ?
O1A C6A C5A 114(5) . . ?
C7A C6A C5A 120.0 . . ?
C6A C7A H7A 120.0 . . ?
C6A C7A C8A 120.0 . . ?
C8A C7A H7A 120.0 . . ?
C7A C8A H8A 120.0 . . ?
C3A C8A C7A 120.0 . . ?
C3A C8A H8A 120.0 . . ?
C8A C3A C2 116(5) . . ?
C8A C3A C4A 120.0 . . ?
C4A C3A C2 124(5) . . ?
C3A C4A H4A 120.0 . . ?
C3A C4A C5A 120.0 . . ?
C5A C4A H4A 120.0 . . ?
C6A C5A H5A 120.0 . . ?
C4A C5A C6A 120.0 . . ?
C4A C5A H5A 120.0 . . ?

loop_
_geom_bond_atom_site_label_1
_geom_bond_atom_site_label_2
_geom_bond_distance
_geom_bond_site_symmetry_2
_geom_bond_publ_flag
Au1 P1 2.290(9) . ?
Au1 C1 1.93(3) . ?
P1 C12 1.807(17) . ?
P1 C10 1.78(6) . ?
P1 C14 1.86(3) . ?
C6 C7 1.3900 . ?
C6 C5 1.3900 . ?
C6 O1 1.40(5) . ?
C7 H7 0.9300 . ?
C7 C8 1.3900 . ?
C8 H8 0.9300 . ?
C8 C3 1.3900 . ?
C3 C4 1.3900 . ?
C3 C2 1.41(5) . ?
C4 H4 0.9300 . ?
C4 C5 1.3900 . ?
C5 H5 0.9300 . ?
C9 H9A 0.9600 . ?
C9 H9B 0.9600 . ?
C9 H9C 0.9600 . ?
C9 O1 1.35(6) . ?
C1 C2 1.25(3) . ?
C2 C3A 1.61(7) . ?
C13 H13A 0.9600 . ?
C13 H13B 0.9600 . ?
C13 H13C 0.9600 . ?
C13 C12 1.54(3) . ?
C12 H12A 0.9700 . ?
C12 H12B 0.9700 . ?
C10 H10A 0.9700 . ?
C10 H10B 0.9700 . ?
C10 C11 1.57(4) . ?
C11 H11A 0.9600 . ?
C11 H11B 0.9600 . ?
C11 H11C 0.9600 . ?
C14 H14A 0.9700 . ?
C14 H14B 0.9700 . ?
C14 H14C 0.9700 . ?
C14 H14D 0.9700 . ?
C14 C15 1.52(4) . ?
C14 C15A 1.62(14) . ?
C15 H15A 0.9600 . ?
C15 H15B 0.9600 . ?
C15 H15C 0.9600 . ?
C15A H15D 0.9600 . ?
C15A H15E 0.9600 . ?
C15A H15F 0.9600 . ?
C9A H9AA 0.9600 . ?
C9A H9AB 0.9600 . ?
C9A H9AC 0.9600 . ?
C9A O1A 1.54(10) . ?
O1A C6A 1.27(6) . ?
C6A C7A 1.3900 . ?
C6A C5A 1.3900 . ?
C7A H7A 0.9300 . ?
C7A C8A 1.3900 . ?
C8A H8A 0.9300 . ?
C8A C3A 1.3900 . ?
C3A C4A 1.3900 . ?
C4A H4A 0.9300 . ?
C4A C5A 1.3900 . ?
C5A H5A 0.9300 . ?

loop_
_geom_torsion_atom_site_label_1
_geom_torsion_atom_site_label_2
_geom_torsion_atom_site_label_3
_geom_torsion_atom_site_label_4
_geom_torsion
_geom_torsion_site_symmetry_1
_geom_torsion_site_symmetry_2
_geom_torsion_site_symmetry_3
_geom_torsion_site_symmetry_4
_geom_torsion_publ_flag
Au1 P1 C12 C13 174(2) . . . . ?
Au1 P1 C10 C11 68(3) . . . . ?
Au1 P1 C14 C15 58(4) . . . . ?
Au1 P1 C14 C15A -62(5) . . . . ?
C6 C7 C8 C3 0.0 . . . . ?
C7 C6 C5 C4 0.0 . . . . ?
C7 C6 O1 C9 -172(4) . . . . ?
C7 C8 C3 C4 0.0 . . . . ?
C7 C8 C3 C2 -178(6) . . . . ?
C8 C3 C4 C5 0.0 . . . . ?
C3 C4 C5 C6 0.0 . . . . ?
C5 C6 C7 C8 0.0 . . . . ?
C5 C6 O1 C9 11(6) . . . . ?
C2 C3 C4 C5 178(5) . . . . ?
C2 C3A C4A C5A -178(6) . . . . ?
O1 C6 C7 C8 -178(4) . . . . ?
O1 C6 C5 C4 177(4) . . . . ?
C12 P1 C10 C11 -59(2) . . . . ?
C12 P1 C14 C15 -177(4) . . . . ?
C12 P1 C14 C15A 63(5) . . . . ?
C10 P1 C12 C13 -59(3) . . . . ?
C10 P1 C14 C15 -62(4) . . . . ?
C10 P1 C14 C15A 177(5) . . . . ?
C14 P1 C12 C13 49(3) . . . . ?
C14 P1 C10 C11 -173(2) . . . . ?
C9A O1A C6A C7A -164(5) . . . . ?
C9A O1A C6A C5A 12(7) . . . . ?
O1A C6A C7A C8A 175(5) . . . . ?
O1A C6A C5A C4A -176(4) . . . . ?
C6A C7A C8A C3A 0.0 . . . . ?
C7A C6A C5A C4A 0.0 . . . . ?
C7A C8A C3A C2 178(6) . . . . ?
C7A C8A C3A C4A 0.0 . . . . ?
C8A C3A C4A C5A 0.0 . . . . ?
C3A C4A C5A C6A 0.0 . . . . ?
C5A C6A C7A C8A 0.0 . . . . ?
